data_4077648
loop_
_publ_author_name
'Guan, Jingwen'
'Dub\'e, Tiffany'
'Gambarotta, Sandro'
'Yap, Glenn P. A.'

_publ_section_title
;
 Dinitrogen Labile Coordination versus Four-Electron Reduction, THF
 Cleavage, and Fragmentation Promoted by a (calix-tetrapyrrole)Sm(II)
 Complex
;
_journal_issue 23
_journal_name_full Organometallics
_journal_page_first 4820
_journal_page_last 4827
_journal_paper_doi 10.1021/om000698p
_journal_volume 19
_journal_year 2000
_chemical_formula_sum 'C93 H112 Li3 N10 O2 Sm3'
_chemical_formula_weight 1873.80
_chemical_name_systematic ?
_space_group_IT_number 14
_symmetry_cell_setting monoclinic
_symmetry_space_group_name_Hall '-P 2yn'
_symmetry_space_group_name_H-M 'P 1 21/n 1'
_atom_sites_solution_hydrogens geom
_atom_sites_solution_primary direct
_atom_sites_solution_secondary difmap
_audit_creation_method SHELXL-97
_cell_angle_alpha 90.00
_cell_angle_beta 103.602(2)
_cell_angle_gamma 90.00
_cell_formula_units_Z 4
_cell_length_a 13.286(2)
_cell_length_b 29.145(4)
_cell_length_c 22.784(3)
_cell_measurement_reflns_used 'reflections from 60 data frames'
_cell_measurement_temperature 203(2)
_cell_measurement_theta_max 28.29
_cell_measurement_theta_min 1.47
_cell_volume 8575(2)
_computing_cell_refinement 'Bruker SMART'
_computing_data_collection 'Bruker SMART'
_computing_data_reduction 'Bruker SHELXTL'
_computing_molecular_graphics 'Bruker SHELXTL'
_computing_publication_material 'Bruker SHELXTL'
_computing_structure_refinement 'SHELXL-97 (Sheldrick, 1997)'
_computing_structure_solution 'SHELXS-97 (Sheldrick, 1990)'
_diffrn_ambient_temperature 203(2)
_diffrn_measured_fraction_theta_full 0.999
_diffrn_measured_fraction_theta_max 0.999
_diffrn_measurement_device_type 'CCD area detector'
_diffrn_measurement_method 'phi and omega scans'
_diffrn_radiation_monochromator graphite
_diffrn_radiation_source 'fine-focus sealed tube'
_diffrn_radiation_type MoK\a
_diffrn_radiation_wavelength 0.71073
_diffrn_reflns_av_R_equivalents 0.0659
_diffrn_reflns_av_sigmaI/netI 0.0743
_diffrn_reflns_limit_h_max 15
_diffrn_reflns_limit_h_min -15
_diffrn_reflns_limit_k_max 34
_diffrn_reflns_limit_k_min 0
_diffrn_reflns_limit_l_max 27
_diffrn_reflns_limit_l_min 0
_diffrn_reflns_number 67683
_diffrn_reflns_theta_full 25.00
_diffrn_reflns_theta_max 25.00
_diffrn_reflns_theta_min 1.63
_diffrn_standards_decay_% <1
_diffrn_standards_number '50 standard frames at start and end'
_exptl_absorpt_coefficient_mu 2.081
_exptl_absorpt_correction_T_max 0.928076
_exptl_absorpt_correction_T_min 0.714279
_exptl_absorpt_correction_type multi-scan
_exptl_absorpt_process_details 'Blessing,R., Acta Cryst. (1995) A51 33-38.'
_exptl_crystal_colour red
_exptl_crystal_density_diffrn 1.451
_exptl_crystal_density_method 'not measured'
_exptl_crystal_description block
_exptl_crystal_F_000 3804
_exptl_crystal_size_max 0.2
_exptl_crystal_size_mid 0.1
_exptl_crystal_size_min 0.1
_refine_diff_density_max 0.887
_refine_diff_density_min -0.592
_refine_diff_density_rms 0.119
_refine_ls_extinction_method none
_refine_ls_goodness_of_fit_ref 1.006
_refine_ls_hydrogen_treatment mixed
_refine_ls_matrix_type full
_refine_ls_number_parameters 975
_refine_ls_number_reflns 15080
_refine_ls_number_restraints 0
_refine_ls_restrained_S_all 1.006
_refine_ls_R_factor_all 0.0519
_refine_ls_R_factor_gt 0.0336
_refine_ls_shift/su_max 0.016
_refine_ls_shift/su_mean 0.002
_refine_ls_structure_factor_coef Fsqd
_refine_ls_weighting_details 'calc w=1/[\s^2^(Fo^2^)+(0.0500P)^2^+0.0000P] where P=(Fo^2^+2Fc^2^)/3'
_refine_ls_weighting_scheme calc
_refine_ls_wR_factor_gt 0.0856
_refine_ls_wR_factor_ref 0.0896
_reflns_number_gt 11218
_reflns_number_total 15080
_reflns_threshold_expression >2sigma(I)
_cod_data_source_file om000698p.cif
_cod_data_source_block sg307
_cod_depositor_comments
;
The following automatic conversions were performed:

'_symmetry_cell_setting' value 'Monoclinic' changed to 'monoclinic'
according to /home/saulius/struct/CIF-dictionaries/cif_core.dic
dictionary named 'cif_core.dic' version 2.4.2 from 2011-04-26.

Automatic conversion script
Id: cif_fix_values 1715 2011-07-08 13:25:40Z adriana 
;
_cod_original_sg_symbol_H-M P2(1)/n
_cod_database_code 4077648

loop_
_symmetry_equiv_pos_as_xyz
'x, y, z'
'-x+1/2, y+1/2, -z+1/2'
'-x, -y, -z'
'x-1/2, -y-1/2, z-1/2'

loop_
_atom_site_label
_atom_site_type_symbol
_atom_site_fract_x
_atom_site_fract_y
_atom_site_fract_z
_atom_site_U_iso_or_equiv
_atom_site_adp_type
_atom_site_occupancy
_atom_site_symmetry_multiplicity
_atom_site_calc_flag
_atom_site_refinement_flags
Sm1 Sm 0.42092(2) 0.285923(10) 0.991474(12) 0.02529(8) Uani 1 1 d .
Sm2 Sm 0.293322(19) 0.342999(9) 0.856015(11) 0.02155(7) Uani 1 1 d .
Sm3 Sm 0.365100(19) 0.199988(9) 0.879806(11) 0.02113(7) Uani 1 1 d .
Li1 Li 0.1609(6) 0.2537(3) 0.9018(4) 0.027(2) Uani 1 1 d .
Li2 Li 0.5145(7) 0.2828(3) 0.8511(4) 0.031(2) Uani 1 1 d .
Li3 Li 0.1425(8) 0.4459(4) 0.7416(4) 0.039(2) Uani 1 1 d .
N1 N 0.3000(3) 0.27197(14) 0.90609(17) 0.0213(9) Uani 1 1 d .
N2 N 0.4028(3) 0.27963(15) 0.89099(17) 0.0230(9) Uani 1 1 d .
N3 N 0.1904(3) 0.38275(15) 0.75659(18) 0.0241(10) Uani 1 1 d .
N4 N 0.1342(3) 0.36250(15) 0.88899(17) 0.0240(10) Uani 1 1 d .
N5 N 0.3692(3) 0.37339(14) 0.96181(18) 0.0237(9) Uani 1 1 d .
N6 N 0.4414(3) 0.39178(15) 0.84455(19) 0.0274(10) Uani 1 1 d .
N7 N 0.2916(3) 0.18144(16) 0.77788(18) 0.0267(10) Uani 1 1 d .
N8 N 0.1827(3) 0.18418(15) 0.90764(18) 0.0232(9) Uani 1 1 d .
N9 N 0.4520(3) 0.19599(15) 0.98725(18) 0.0235(9) Uani 1 1 d .
N10 N 0.5497(3) 0.21454(15) 0.85484(18) 0.0238(9) Uani 1 1 d .
O1 O 0.1609(3) 0.50061(14) 0.78745(19) 0.0481(11) Uani 1 1 d .
O2 O 0.0854(4) 0.45242(17) 0.65561(19) 0.0540(12) Uani 1 1 d .
C1 C 0.2729(4) 0.36340(19) 0.7368(2) 0.0253(12) Uani 1 1 d .
C2 C 0.2588(4) 0.31642(19) 0.7297(2) 0.0277(12) Uani 1 1 d .
H2A H 0.3039 0.2958 0.7171 0.033 Uiso 1 1 calc R
C3 C 0.1648(4) 0.30518(19) 0.7446(2) 0.0276(12) Uani 1 1 d .
H3A H 0.1355 0.2758 0.7443 0.033 Uiso 1 1 calc R
C4 C 0.1239(4) 0.34607(18) 0.7600(2) 0.0236(11) Uani 1 1 d .
C5 C 0.0275(4) 0.35231(18) 0.7851(2) 0.0260(12) Uani 1 1 d .
C6 C -0.0054(4) 0.40263(19) 0.7821(2) 0.0295(12) Uani 1 1 d .
H6A H -0.0128 0.4140 0.7408 0.035 Uiso 1 1 calc R
H6B H 0.0486 0.4208 0.8089 0.035 Uiso 1 1 calc R
C7 C -0.1080(4) 0.4090(2) 0.8008(3) 0.0421(15) Uani 1 1 d .
H7A H -0.1006 0.3981 0.8423 0.050 Uiso 1 1 calc R
H7B H -0.1258 0.4417 0.7996 0.050 Uiso 1 1 calc R
C8 C -0.1939(4) 0.3826(2) 0.7586(3) 0.0524(18) Uani 1 1 d .
H8A H -0.2590 0.3868 0.7712 0.063 Uiso 1 1 calc R
H8B H -0.2034 0.3944 0.7174 0.063 Uiso 1 1 calc R
C9 C -0.1676(4) 0.3325(2) 0.7596(3) 0.0473(17) Uani 1 1 d .
H9A H -0.2209 0.3164 0.7296 0.057 Uiso 1 1 calc R
H9B H -0.1682 0.3199 0.7994 0.057 Uiso 1 1 calc R
C10 C -0.0616(4) 0.3235(2) 0.7463(2) 0.0353(14) Uani 1 1 d .
H10A H -0.0660 0.3300 0.7036 0.042 Uiso 1 1 calc R
H10B H -0.0447 0.2909 0.7531 0.042 Uiso 1 1 calc R
C11 C 0.0568(4) 0.33783(18) 0.8511(2) 0.0244(11) Uani 1 1 d .
C12 C 0.0152(4) 0.30643(18) 0.8837(2) 0.0266(12) Uani 1 1 d .
H12A H -0.0378 0.2852 0.8685 0.032 Uiso 1 1 calc R
C13 C 0.0684(4) 0.31241(18) 0.9454(2) 0.0261(12) Uani 1 1 d .
H13A H 0.0576 0.2958 0.9787 0.031 Uiso 1 1 calc R
C14 C 0.1386(4) 0.34729(18) 0.9463(2) 0.0238(11) Uani 1 1 d .
C15 C 0.2053(4) 0.37326(18) 0.9997(2) 0.0238(11) Uani 1 1 d .
C16 C 0.1907(4) 0.42540(18) 0.9886(2) 0.0313(13) Uani 1 1 d .
H16A H 0.2387 0.4418 1.0211 0.038 Uiso 1 1 calc R
H16B H 0.2092 0.4331 0.9506 0.038 Uiso 1 1 calc R
C17 C 0.0822(4) 0.4423(2) 0.9855(3) 0.0371(14) Uani 1 1 d .
H17A H 0.0339 0.4278 0.9514 0.045 Uiso 1 1 calc R
H17B H 0.0791 0.4755 0.9790 0.045 Uiso 1 1 calc R
C18 C 0.0502(5) 0.4308(2) 1.0445(3) 0.0424(15) Uani 1 1 d .
H18A H 0.0944 0.4477 1.0781 0.051 Uiso 1 1 calc R
H18B H -0.0216 0.4403 1.0412 0.051 Uiso 1 1 calc R
C19 C 0.0602(4) 0.3803(2) 1.0570(2) 0.0377(14) Uani 1 1 d .
H19A H 0.0097 0.3639 1.0258 0.045 Uiso 1 1 calc R
H19B H 0.0437 0.3741 1.0960 0.045 Uiso 1 1 calc R
C20 C 0.1698(4) 0.3617(2) 1.0585(2) 0.0318(13) Uani 1 1 d .
H20A H 0.1703 0.3284 1.0640 0.038 Uiso 1 1 calc R
H20B H 0.2192 0.3750 1.0932 0.038 Uiso 1 1 calc R
C21 C 0.3212(4) 0.36544(18) 1.0087(2) 0.0257(12) Uani 1 1 d .
C22 C 0.3973(4) 0.36083(19) 1.0622(2) 0.0276(12) Uani 1 1 d .
H22A H 0.3862 0.3545 1.1006 0.033 Uiso 1 1 calc R
C23 C 0.4943(4) 0.36749(19) 1.0479(2) 0.0321(13) Uani 1 1 d .
H23A H 0.5597 0.3663 1.0749 0.039 Uiso 1 1 calc R
C24 C 0.4745(4) 0.37607(18) 0.9866(2) 0.0272(12) Uani 1 1 d .
C25 C 0.5477(4) 0.39475(19) 0.9506(2) 0.0298(13) Uani 1 1 d .
C26 C 0.6612(4) 0.3863(2) 0.9852(3) 0.0356(14) Uani 1 1 d .
H26A H 0.6766 0.3536 0.9832 0.043 Uiso 1 1 calc R
H26B H 0.6681 0.3942 1.0278 0.043 Uiso 1 1 calc R
C27 C 0.7419(4) 0.4139(2) 0.9612(3) 0.0460(17) Uani 1 1 d .
H27A H 0.8105 0.4091 0.9880 0.055 Uiso 1 1 calc R
H27B H 0.7441 0.4023 0.9211 0.055 Uiso 1 1 calc R
C28 C 0.7183(5) 0.4648(2) 0.9569(3) 0.0535(18) Uani 1 1 d .
H28A H 0.7667 0.4803 0.9370 0.064 Uiso 1 1 calc R
H28B H 0.7278 0.4776 0.9976 0.064 Uiso 1 1 calc R
C29 C 0.6077(5) 0.4736(2) 0.9214(3) 0.0497(17) Uani 1 1 d .
H29A H 0.5932 0.5066 0.9209 0.060 Uiso 1 1 calc R
H29B H 0.6000 0.4635 0.8795 0.060 Uiso 1 1 calc R
C30 C 0.5304(4) 0.44806(19) 0.9493(3) 0.0361(14) Uani 1 1 d .
H30A H 0.4600 0.4549 0.9261 0.043 Uiso 1 1 calc R
H30B H 0.5366 0.4591 0.9906 0.043 Uiso 1 1 calc R
C31 C 0.5294(4) 0.37828(19) 0.8856(2) 0.0276(12) Uani 1 1 d .
C32 C 0.5940(4) 0.35515(19) 0.8564(2) 0.0300(13) Uani 1 1 d .
H32A H 0.6583 0.3418 0.8744 0.036 Uiso 1 1 calc R
C33 C 0.5451(4) 0.35529(19) 0.7938(2) 0.0295(12) Uani 1 1 d .
H33A H 0.5705 0.3420 0.7626 0.035 Uiso 1 1 calc R
C34 C 0.4534(4) 0.37860(18) 0.7876(2) 0.0261(12) Uani 1 1 d .
C35 C 0.3684(4) 0.39114(19) 0.7331(2) 0.0285(12) Uani 1 1 d .
C36 C 0.3994(4) 0.3798(2) 0.6734(2) 0.0333(13) Uani 1 1 d .
H36A H 0.4235 0.3480 0.6750 0.040 Uiso 1 1 calc R
H36B H 0.3379 0.3823 0.6400 0.040 Uiso 1 1 calc R
C37 C 0.4837(5) 0.4110(2) 0.6604(3) 0.0443(16) Uani 1 1 d .
H37A H 0.5494 0.4038 0.6888 0.053 Uiso 1 1 calc R
H37B H 0.4919 0.4047 0.6196 0.053 Uiso 1 1 calc R
C38 C 0.4596(5) 0.4621(2) 0.6657(3) 0.0566(19) Uani 1 1 d .
H38A H 0.3996 0.4705 0.6335 0.068 Uiso 1 1 calc R
H38B H 0.5188 0.4804 0.6608 0.068 Uiso 1 1 calc R
C39 C 0.4370(5) 0.4724(2) 0.7262(3) 0.0448(16) Uani 1 1 d .
H39A H 0.4199 0.5050 0.7283 0.054 Uiso 1 1 calc R
H39B H 0.4984 0.4659 0.7585 0.054 Uiso 1 1 calc R
C40 C 0.3466(4) 0.44319(19) 0.7349(3) 0.0316(13) Uani 1 1 d .
H40A H 0.2851 0.4506 0.7032 0.038 Uiso 1 1 calc R
H40B H 0.3316 0.4508 0.7739 0.038 Uiso 1 1 calc R
C41 C 0.3384(4) 0.19149(18) 0.7312(2) 0.0263(12) Uani 1 1 d .
C42 C 0.2626(4) 0.1945(2) 0.6777(2) 0.0323(13) Uani 1 1 d .
H42A H 0.2730 0.2006 0.6391 0.039 Uiso 1 1 calc R
C43 C 0.1670(4) 0.18651(19) 0.6927(2) 0.0300(13) Uani 1 1 d .
H43A H 0.1015 0.1869 0.6657 0.036 Uiso 1 1 calc R
C44 C 0.1867(4) 0.17797(18) 0.7541(2) 0.0249(11) Uani 1 1 d .
C45 C 0.1140(4) 0.16398(18) 0.7944(2) 0.0248(11) Uani 1 1 d .
C46 C 0.0301(4) 0.20011(19) 0.7923(2) 0.0283(12) Uani 1 1 d .
H46A H 0.0626 0.2281 0.8118 0.034 Uiso 1 1 calc R
H46B H -0.0013 0.2075 0.7500 0.034 Uiso 1 1 calc R
C47 C -0.0558(4) 0.1856(2) 0.8231(3) 0.0381(14) Uani 1 1 d .
H47A H -0.1095 0.2094 0.8167 0.046 Uiso 1 1 calc R
H47B H -0.0270 0.1828 0.8667 0.046 Uiso 1 1 calc R
C48 C -0.1047(4) 0.1397(2) 0.7983(3) 0.0462(16) Uani 1 1 d .
H48A H -0.1537 0.1298 0.8219 0.055 Uiso 1 1 calc R
H48B H -0.1430 0.1437 0.7563 0.055 Uiso 1 1 calc R
C49 C -0.0226(4) 0.1036(2) 0.8015(3) 0.0416(15) Uani 1 1 d .
H49A H -0.0549 0.0752 0.7832 0.050 Uiso 1 1 calc R
H49B H 0.0105 0.0973 0.8439 0.050 Uiso 1 1 calc R
C50 C 0.0590(4) 0.11877(19) 0.7689(2) 0.0313(13) Uani 1 1 d .
H50A H 0.0264 0.1230 0.7260 0.038 Uiso 1 1 calc R
H50B H 0.1110 0.0945 0.7721 0.038 Uiso 1 1 calc R
C51 C 0.1774(4) 0.15482(18) 0.8590(2) 0.0240(11) Uani 1 1 d .
C52 C 0.2410(4) 0.11706(19) 0.8762(2) 0.0278(12) Uani 1 1 d .
H52A H 0.2508 0.0924 0.8515 0.033 Uiso 1 1 calc R
C53 C 0.2879(4) 0.12289(19) 0.9380(2) 0.0300(13) Uani 1 1 d .
H53A H 0.3352 0.1027 0.9623 0.036 Uiso 1 1 calc R
C54 C 0.2520(4) 0.16345(18) 0.9564(2) 0.0245(11) Uani 1 1 d .
C55 C 0.2861(4) 0.18302(19) 1.0204(2) 0.0259(12) Uani 1 1 d .
C56 C 0.2810(4) 0.1444(2) 1.0665(2) 0.0306(13) Uani 1 1 d .
H56A H 0.3191 0.1176 1.0574 0.037 Uiso 1 1 calc R
H56B H 0.3147 0.1550 1.1072 0.037 Uiso 1 1 calc R
C57 C 0.1688(4) 0.1304(2) 1.0650(3) 0.0413(15) Uani 1 1 d .
H57A H 0.1688 0.1063 1.0950 0.050 Uiso 1 1 calc R
H57B H 0.1361 0.1180 1.0251 0.050 Uiso 1 1 calc R
C58 C 0.1074(4) 0.1713(2) 1.0784(3) 0.0449(16) Uani 1 1 d .
H58A H 0.0356 0.1619 1.0757 0.054 Uiso 1 1 calc R
H58B H 0.1367 0.1819 1.1197 0.054 Uiso 1 1 calc R
C59 C 0.1092(4) 0.2103(2) 1.0343(2) 0.0356(14) Uani 1 1 d .
H59A H 0.0736 0.2371 1.0458 0.043 Uiso 1 1 calc R
H59B H 0.0724 0.2009 0.9936 0.043 Uiso 1 1 calc R
C60 C 0.2203(4) 0.22298(19) 1.0342(2) 0.0276(12) Uani 1 1 d .
H60A H 0.2537 0.2357 1.0738 0.033 Uiso 1 1 calc R
H60B H 0.2191 0.2472 1.0041 0.033 Uiso 1 1 calc R
C61 C 0.3999(4) 0.19930(18) 1.0324(2) 0.0237(11) Uani 1 1 d .
C62 C 0.4642(4) 0.21839(19) 1.0835(2) 0.0278(12) Uani 1 1 d .
H62A H 0.4468 0.2247 1.1204 0.033 Uiso 1 1 calc R
C63 C 0.5619(4) 0.2266(2) 1.0695(2) 0.0311(13) Uani 1 1 d .
H63A H 0.6210 0.2396 1.0951 0.037 Uiso 1 1 calc R
C64 C 0.5521(4) 0.21163(19) 1.0100(2) 0.0252(12) Uani 1 1 d .
C65 C 0.6302(4) 0.21059(19) 0.9699(2) 0.0254(12) Uani 1 1 d .
C66 C 0.7231(4) 0.1802(2) 1.0014(2) 0.0339(13) Uani 1 1 d .
H66A H 0.7483 0.1905 1.0433 0.041 Uiso 1 1 calc R
H66B H 0.6996 0.1483 1.0024 0.041 Uiso 1 1 calc R
C67 C 0.8113(4) 0.1820(2) 0.9696(3) 0.0400(15) Uani 1 1 d .
H67A H 0.8683 0.1626 0.9914 0.048 Uiso 1 1 calc R
H67B H 0.7876 0.1697 0.9287 0.048 Uiso 1 1 calc R
C68 C 0.8498(4) 0.2304(2) 0.9664(3) 0.0437(16) Uani 1 1 d .
H68A H 0.9044 0.2306 0.9441 0.052 Uiso 1 1 calc R
H68B H 0.8797 0.2416 1.0073 0.052 Uiso 1 1 calc R
C69 C 0.7619(4) 0.2627(2) 0.9351(3) 0.0361(14) Uani 1 1 d .
H69A H 0.7875 0.2943 0.9370 0.043 Uiso 1 1 calc R
H69B H 0.7379 0.2541 0.8925 0.043 Uiso 1 1 calc R
C70 C 0.6719(4) 0.2596(2) 0.9663(2) 0.0305(13) Uani 1 1 d .
H70A H 0.6153 0.2791 0.9445 0.037 Uiso 1 1 calc R
H70B H 0.6948 0.2717 1.0074 0.037 Uiso 1 1 calc R
C71 C 0.5789(4) 0.18984(19) 0.9082(2) 0.0245(12) Uani 1 1 d .
C72 C 0.5527(4) 0.1440(2) 0.8981(2) 0.0288(12) Uani 1 1 d .
H72A H 0.5645 0.1203 0.9269 0.035 Uiso 1 1 calc R
C73 C 0.5050(4) 0.13996(19) 0.8366(2) 0.0288(12) Uani 1 1 d .
H73A H 0.4785 0.1128 0.8164 0.035 Uiso 1 1 calc R
C74 C 0.5039(4) 0.18296(18) 0.8107(2) 0.0242(11) Uani 1 1 d .
C75 C 0.4566(4) 0.19480(19) 0.7445(2) 0.0262(12) Uani 1 1 d .
C76 C 0.4887(4) 0.2424(2) 0.7269(2) 0.0310(13) Uani 1 1 d .
H76A H 0.4687 0.2652 0.7538 0.037 Uiso 1 1 calc R
H76B H 0.4497 0.2493 0.6857 0.037 Uiso 1 1 calc R
C77 C 0.6042(4) 0.2481(2) 0.7297(2) 0.0368(14) Uani 1 1 d .
H77A H 0.6160 0.2784 0.7138 0.044 Uiso 1 1 calc R
H77B H 0.6431 0.2467 0.7719 0.044 Uiso 1 1 calc R
C78 C 0.6444(4) 0.2111(2) 0.6936(3) 0.0453(17) Uani 1 1 d .
H78A H 0.7199 0.2135 0.7007 0.054 Uiso 1 1 calc R
H78B H 0.6147 0.2157 0.6504 0.054 Uiso 1 1 calc R
C79 C 0.6152(4) 0.1636(2) 0.7122(3) 0.0408(15) Uani 1 1 d .
H79A H 0.6506 0.1580 0.7545 0.049 Uiso 1 1 calc R
H79B H 0.6387 0.1404 0.6874 0.049 Uiso 1 1 calc R
C80 C 0.4983(4) 0.1589(2) 0.7051(2) 0.0346(14) Uani 1 1 d .
H80A H 0.4826 0.1279 0.7170 0.042 Uiso 1 1 calc R
H80B H 0.4631 0.1632 0.6626 0.042 Uiso 1 1 calc R
C81 C 0.1932(7) 0.5439(3) 0.7682(4) 0.076(2) Uani 1 1 d .
H81A H 0.1332 0.5623 0.7480 0.091 Uiso 1 1 calc R
H81B H 0.2386 0.5396 0.7405 0.091 Uiso 1 1 calc R
C82 C 0.2492(9) 0.5664(3) 0.8243(5) 0.109(4) Uani 1 1 d .
H82A H 0.3235 0.5671 0.8258 0.131 Uiso 1 1 calc R
H82B H 0.2249 0.5980 0.8254 0.131 Uiso 1 1 calc R
C83 C 0.235(3) 0.5465(5) 0.8647(6) 0.51(3) Uani 1 1 d .
H83A H 0.1891 0.5645 0.8837 0.618 Uiso 1 1 calc R
H83B H 0.3012 0.5429 0.8944 0.618 Uiso 1 1 calc R
C84 C 0.1888(15) 0.5006(4) 0.8496(4) 0.250(12) Uani 1 1 d .
H84A H 0.2393 0.4763 0.8647 0.300 Uiso 1 1 calc R
H84B H 0.1282 0.4963 0.8666 0.300 Uiso 1 1 calc R
C85 C 0.0955(9) 0.4870(3) 0.6139(4) 0.117(4) Uani 1 1 d .
H85A H 0.1599 0.5044 0.6275 0.140 Uiso 1 1 calc R
H85B H 0.0365 0.5082 0.6063 0.140 Uiso 1 1 calc R
C86 C 0.097(2) 0.4576(7) 0.5584(6) 0.316(17) Uani 1 1 d .
H86A H 0.0634 0.4747 0.5219 0.379 Uiso 1 1 calc R
H86B H 0.1688 0.4519 0.5568 0.379 Uiso 1 1 calc R
C87 C 0.0503(10) 0.4190(5) 0.5586(4) 0.117(4) Uani 1 1 d .
H87A H 0.0841 0.3948 0.5405 0.140 Uiso 1 1 calc R
H87B H -0.0225 0.4211 0.5367 0.140 Uiso 1 1 calc R
C88 C 0.0594(8) 0.4108(4) 0.6213(3) 0.094(3) Uani 1 1 d .
H88A H 0.1132 0.3877 0.6357 0.113 Uiso 1 1 calc R
H88B H -0.0062 0.3987 0.6274 0.113 Uiso 1 1 calc R
C89 C 0.7642(15) 0.5342(7) 0.7843(8) 0.232(8) Uiso 1 1 d .
C90 C 0.8387(18) 0.5225(8) 0.6825(10) 0.274(10) Uiso 1 1 d .
C91 C 0.7390(11) 0.5117(5) 0.7086(6) 0.223(5) Uiso 1 1 d .
C92 C 0.8778(12) 0.5350(5) 0.7660(7) 0.236(5) Uiso 1 1 d .
C93 C 0.8648(19) 0.0435(9) 0.9699(11) 0.304(12) Uiso 1 1 d .

loop_
_atom_site_aniso_label
_atom_site_aniso_U_11
_atom_site_aniso_U_22
_atom_site_aniso_U_33
_atom_site_aniso_U_23
_atom_site_aniso_U_13
_atom_site_aniso_U_12
Sm1 0.02741(14) 0.02676(16) 0.01962(14) -0.00106(12) 0.00134(11) -0.00113(12)
Sm2 0.02081(13) 0.02387(15) 0.01957(13) 0.00074(11) 0.00391(10) -0.00264(11)
Sm3 0.01862(13) 0.02475(15) 0.01928(13) -0.00155(11) 0.00301(10) -0.00143(11)
Li1 0.021(4) 0.031(5) 0.030(5) 0.002(4) 0.007(4) -0.004(4)
Li2 0.027(4) 0.032(5) 0.037(5) 0.000(4) 0.013(4) 0.000(4)
Li3 0.044(6) 0.040(6) 0.034(5) -0.002(5) 0.009(5) -0.001(5)
N1 0.0172(19) 0.025(2) 0.022(2) 0.0018(18) 0.0046(17) -0.0047(17)
N2 0.020(2) 0.030(3) 0.020(2) -0.0016(19) 0.0077(17) -0.0032(19)
N3 0.022(2) 0.028(3) 0.022(2) 0.0013(19) 0.0045(18) 0.0009(19)
N4 0.022(2) 0.030(3) 0.019(2) 0.0012(19) 0.0036(18) -0.0044(19)
N5 0.025(2) 0.023(2) 0.022(2) -0.0021(19) 0.0046(18) -0.0046(19)
N6 0.023(2) 0.027(3) 0.032(2) -0.004(2) 0.006(2) -0.0069(19)
N7 0.019(2) 0.034(3) 0.026(2) -0.006(2) 0.0028(18) -0.0019(19)
N8 0.019(2) 0.028(3) 0.022(2) -0.0013(19) 0.0031(18) -0.0046(18)
N9 0.019(2) 0.025(2) 0.024(2) 0.0013(19) 0.0016(18) -0.0008(18)
N10 0.020(2) 0.031(3) 0.023(2) -0.001(2) 0.0086(18) 0.0007(19)
O1 0.065(3) 0.036(3) 0.048(3) -0.008(2) 0.021(2) -0.011(2)
O2 0.057(3) 0.062(3) 0.038(2) 0.009(2) 0.002(2) -0.006(2)
C1 0.025(3) 0.032(3) 0.018(3) 0.001(2) 0.005(2) 0.001(2)
C2 0.026(3) 0.032(3) 0.023(3) -0.003(2) 0.002(2) 0.003(2)
C3 0.032(3) 0.027(3) 0.021(3) 0.001(2) 0.001(2) -0.006(2)
C4 0.022(2) 0.029(3) 0.019(2) 0.002(2) 0.001(2) -0.007(2)
C5 0.022(3) 0.031(3) 0.024(3) 0.001(2) 0.003(2) -0.003(2)
C6 0.028(3) 0.031(3) 0.029(3) 0.006(2) 0.005(2) 0.000(2)
C7 0.035(3) 0.042(4) 0.051(4) 0.008(3) 0.014(3) 0.007(3)
C8 0.024(3) 0.069(5) 0.064(5) 0.018(4) 0.010(3) 0.003(3)
C9 0.022(3) 0.065(5) 0.048(4) 0.008(3) -0.004(3) -0.016(3)
C10 0.031(3) 0.042(4) 0.030(3) 0.002(3) 0.000(2) -0.011(3)
C11 0.022(2) 0.025(3) 0.026(3) 0.000(2) 0.005(2) -0.001(2)
C12 0.024(3) 0.027(3) 0.030(3) -0.001(2) 0.008(2) -0.002(2)
C13 0.030(3) 0.024(3) 0.026(3) 0.002(2) 0.010(2) 0.002(2)
C14 0.026(3) 0.027(3) 0.019(2) 0.000(2) 0.006(2) 0.003(2)
C15 0.026(3) 0.024(3) 0.022(3) -0.003(2) 0.006(2) 0.001(2)
C16 0.038(3) 0.027(3) 0.029(3) -0.004(2) 0.008(2) -0.005(3)
C17 0.036(3) 0.028(3) 0.044(3) -0.002(3) 0.005(3) 0.005(3)
C18 0.036(3) 0.047(4) 0.045(4) -0.016(3) 0.011(3) 0.004(3)
C19 0.033(3) 0.056(4) 0.026(3) -0.002(3) 0.011(3) -0.002(3)
C20 0.032(3) 0.039(4) 0.026(3) -0.001(3) 0.010(2) -0.001(3)
C21 0.029(3) 0.024(3) 0.025(3) -0.005(2) 0.007(2) -0.001(2)
C22 0.029(3) 0.034(3) 0.020(3) -0.006(2) 0.005(2) -0.002(2)
C23 0.031(3) 0.034(3) 0.026(3) -0.006(3) -0.003(2) -0.003(3)
C24 0.031(3) 0.024(3) 0.024(3) -0.004(2) 0.001(2) -0.006(2)
C25 0.023(3) 0.031(3) 0.033(3) -0.002(3) 0.002(2) -0.008(2)
C26 0.029(3) 0.037(4) 0.038(3) -0.006(3) 0.003(3) -0.009(3)
C27 0.027(3) 0.055(4) 0.051(4) -0.013(3) 0.001(3) -0.018(3)
C28 0.048(4) 0.048(4) 0.065(5) -0.011(4) 0.015(4) -0.024(3)
C29 0.058(4) 0.033(4) 0.061(4) -0.003(3) 0.019(4) -0.014(3)
C30 0.038(3) 0.031(3) 0.039(3) -0.005(3) 0.006(3) -0.008(3)
C31 0.023(3) 0.029(3) 0.029(3) -0.003(2) 0.004(2) -0.008(2)
C32 0.018(2) 0.030(3) 0.041(3) 0.001(3) 0.007(2) -0.005(2)
C33 0.029(3) 0.029(3) 0.033(3) -0.001(2) 0.014(2) -0.002(2)
C34 0.024(3) 0.027(3) 0.028(3) -0.003(2) 0.007(2) -0.008(2)
C35 0.031(3) 0.034(3) 0.024(3) 0.002(2) 0.012(2) 0.000(2)
C36 0.038(3) 0.038(4) 0.027(3) 0.002(3) 0.012(3) 0.004(3)
C37 0.049(4) 0.051(4) 0.042(4) 0.011(3) 0.029(3) 0.006(3)
C38 0.057(4) 0.053(5) 0.071(5) 0.017(4) 0.038(4) -0.006(4)
C39 0.048(4) 0.034(4) 0.059(4) 0.000(3) 0.026(3) -0.006(3)
C40 0.029(3) 0.033(3) 0.036(3) 0.006(3) 0.014(2) 0.001(2)
C41 0.029(3) 0.027(3) 0.021(3) -0.007(2) 0.005(2) -0.001(2)
C42 0.033(3) 0.041(4) 0.021(3) 0.001(3) 0.004(2) 0.001(3)
C43 0.023(3) 0.038(4) 0.023(3) -0.001(2) -0.006(2) -0.002(2)
C44 0.022(2) 0.021(3) 0.032(3) -0.007(2) 0.005(2) -0.001(2)
C45 0.019(2) 0.025(3) 0.028(3) -0.002(2) 0.001(2) -0.002(2)
C46 0.025(3) 0.031(3) 0.026(3) -0.003(2) 0.000(2) -0.001(2)
C47 0.024(3) 0.043(4) 0.048(4) -0.004(3) 0.010(3) 0.002(3)
C48 0.031(3) 0.052(4) 0.054(4) -0.007(3) 0.009(3) -0.012(3)
C49 0.028(3) 0.034(4) 0.061(4) -0.004(3) 0.008(3) -0.010(3)
C50 0.025(3) 0.029(3) 0.038(3) -0.005(3) 0.001(2) -0.003(2)
C51 0.020(2) 0.023(3) 0.028(3) 0.002(2) 0.004(2) -0.007(2)
C52 0.029(3) 0.025(3) 0.028(3) 0.001(2) 0.004(2) -0.004(2)
C53 0.025(3) 0.030(3) 0.033(3) 0.006(3) 0.002(2) -0.001(2)
C54 0.019(2) 0.030(3) 0.025(3) 0.005(2) 0.004(2) -0.004(2)
C55 0.022(3) 0.032(3) 0.023(3) 0.009(2) 0.003(2) 0.000(2)
C56 0.030(3) 0.038(3) 0.023(3) 0.007(2) 0.005(2) -0.003(3)
C57 0.036(3) 0.052(4) 0.037(3) 0.018(3) 0.012(3) -0.009(3)
C58 0.031(3) 0.067(5) 0.040(4) 0.011(3) 0.015(3) 0.002(3)
C59 0.025(3) 0.049(4) 0.033(3) 0.008(3) 0.007(2) 0.003(3)
C60 0.031(3) 0.034(3) 0.019(3) 0.003(2) 0.009(2) 0.004(2)
C61 0.022(2) 0.028(3) 0.020(3) 0.003(2) 0.003(2) -0.002(2)
C62 0.033(3) 0.033(3) 0.017(3) 0.005(2) 0.003(2) 0.001(2)
C63 0.028(3) 0.042(4) 0.020(3) -0.003(2) -0.001(2) -0.005(3)
C64 0.021(3) 0.033(3) 0.020(3) 0.000(2) 0.000(2) -0.002(2)
C65 0.018(2) 0.035(3) 0.021(3) 0.000(2) 0.001(2) 0.000(2)
C66 0.026(3) 0.038(4) 0.034(3) 0.000(3) -0.001(2) 0.004(3)
C67 0.024(3) 0.051(4) 0.043(4) -0.002(3) 0.004(3) 0.006(3)
C68 0.022(3) 0.060(5) 0.049(4) 0.000(3) 0.008(3) -0.002(3)
C69 0.027(3) 0.047(4) 0.035(3) 0.002(3) 0.010(3) -0.004(3)
C70 0.020(3) 0.041(4) 0.030(3) -0.003(3) 0.003(2) -0.005(2)
C71 0.015(2) 0.034(3) 0.024(3) -0.003(2) 0.003(2) 0.005(2)
C72 0.023(3) 0.035(3) 0.029(3) -0.001(3) 0.007(2) 0.004(2)
C73 0.025(3) 0.028(3) 0.032(3) -0.008(3) 0.004(2) 0.000(2)
C74 0.018(2) 0.029(3) 0.027(3) -0.008(2) 0.008(2) -0.001(2)
C75 0.026(3) 0.030(3) 0.022(3) -0.006(2) 0.005(2) 0.002(2)
C76 0.032(3) 0.042(4) 0.019(3) -0.002(3) 0.006(2) -0.003(3)
C77 0.032(3) 0.048(4) 0.033(3) 0.001(3) 0.013(3) -0.006(3)
C78 0.029(3) 0.070(5) 0.040(4) -0.005(3) 0.015(3) 0.002(3)
C79 0.036(3) 0.053(4) 0.033(3) -0.012(3) 0.008(3) 0.008(3)
C80 0.030(3) 0.048(4) 0.025(3) -0.004(3) 0.004(2) 0.001(3)
C81 0.112(7) 0.037(5) 0.078(6) 0.019(4) 0.022(5) 0.004(5)
C82 0.167(10) 0.066(6) 0.100(8) -0.026(6) 0.044(7) -0.080(7)
C83 1.16(8) 0.170(16) 0.069(9) 0.048(10) -0.14(2) -0.39(3)
C84 0.59(3) 0.134(11) 0.042(6) -0.042(6) 0.104(11) -0.211(17)
C85 0.160(10) 0.076(7) 0.080(7) 0.029(6) -0.040(7) -0.028(7)
C86 0.62(5) 0.28(3) 0.055(8) -0.018(12) 0.083(16) -0.20(3)
C87 0.141(10) 0.140(11) 0.066(7) -0.018(7) 0.017(7) -0.035(9)
C88 0.108(7) 0.123(8) 0.037(4) -0.017(5) -0.011(5) -0.044(6)

loop_
_atom_type_symbol
_atom_type_description
_atom_type_scat_dispersion_real
_atom_type_scat_dispersion_imag
_atom_type_scat_source
C C 0.0033 0.0016 'International Tables Vol C Tables 4.2.6.8 and 6.1.1.4'
H H 0.0000 0.0000 'International Tables Vol C Tables 4.2.6.8 and 6.1.1.4'
Li Li -0.0003 0.0001 'International Tables Vol C Tables 4.2.6.8 and 6.1.1.4'
N N 0.0061 0.0033 'International Tables Vol C Tables 4.2.6.8 and 6.1.1.4'
O O 0.0106 0.0060 'International Tables Vol C Tables 4.2.6.8 and 6.1.1.4'
Sm Sm -0.1638 3.4418 'International Tables Vol C Tables 4.2.6.8 and 6.1.1.4'

loop_
_geom_angle_atom_site_label_1
_geom_angle_atom_site_label_2
_geom_angle_atom_site_label_3
_geom_angle
N1 Sm1 N2 38.97(13)
N1 Sm1 N9 82.87(14)
N2 Sm1 N9 82.14(14)
N1 Sm1 N5 82.28(13)
N2 Sm1 N5 82.04(14)
N9 Sm1 N5 163.67(12)
N1 Sm1 C61 91.08(15)
N2 Sm1 C61 106.10(15)
N9 Sm1 C61 29.49(13)
N5 Sm1 C61 157.51(13)
N1 Sm1 C24 106.20(15)
N2 Sm1 C24 90.22(15)
N9 Sm1 C24 154.50(14)
N5 Sm1 C24 29.56(14)
C61 Sm1 C24 162.26(15)
N1 Sm1 C21 90.33(15)
N2 Sm1 C21 105.92(15)
N9 Sm1 C21 157.31(14)
N5 Sm1 C21 29.56(13)
C61 Sm1 C21 129.88(15)
C24 Sm1 C21 48.11(15)
N1 Sm1 C64 106.77(15)
N2 Sm1 C64 90.25(15)
N9 Sm1 C64 29.64(13)
N5 Sm1 C64 154.40(14)
C61 Sm1 C64 48.00(15)
C24 Sm1 C64 127.00(15)
C21 Sm1 C64 162.46(15)
N1 Sm1 C23 131.20(15)
N2 Sm1 C23 118.90(16)
N9 Sm1 C23 145.33(14)
N5 Sm1 C23 48.92(15)
C61 Sm1 C23 133.54(15)
C24 Sm1 C23 29.06(15)
C21 Sm1 C23 48.51(16)
C64 Sm1 C23 117.60(16)
N1 Sm1 C22 119.29(15)
N2 Sm1 C22 130.90(16)
N9 Sm1 C22 146.77(14)
N5 Sm1 C22 48.85(14)
C61 Sm1 C22 119.65(15)
C24 Sm1 C22 48.15(15)
C21 Sm1 C22 29.30(15)
C64 Sm1 C22 133.20(15)
C23 Sm1 C22 29.60(15)
N1 Sm1 C62 119.58(15)
N2 Sm1 C62 130.54(16)
N9 Sm1 C62 48.40(14)
N5 Sm1 C62 147.23(14)
C61 Sm1 C62 28.81(15)
C24 Sm1 C62 133.49(15)
C21 Sm1 C62 120.12(15)
C64 Sm1 C62 47.81(15)
C23 Sm1 C62 105.35(16)
C22 Sm1 C62 98.49(16)
N1 Sm1 C63 131.46(15)
N2 Sm1 C63 118.88(15)
N9 Sm1 C63 48.59(14)
N5 Sm1 C63 145.70(14)
C61 Sm1 C63 47.89(15)
C24 Sm1 C63 118.03(16)
C21 Sm1 C63 133.89(15)
C64 Sm1 C63 28.93(14)
C23 Sm1 C63 97.07(16)
C22 Sm1 C63 105.24(15)
C62 Sm1 C63 29.13(14)
N1 Sm2 N2 37.05(13)
N1 Sm2 N4 89.58(13)
N2 Sm2 N4 125.36(13)
N1 Sm2 N6 127.72(14)
N2 Sm2 N6 92.43(14)
N4 Sm2 N6 130.85(14)
N1 Sm2 N5 83.43(13)
N2 Sm2 N5 82.96(14)
N4 Sm2 N5 78.96(13)
N6 Sm2 N5 75.74(13)
N1 Sm2 N3 139.37(13)
N2 Sm2 N3 142.02(13)
N4 Sm2 N3 81.47(12)
N6 Sm2 N3 85.49(13)
N5 Sm2 N3 132.40(14)
N1 Sm2 C1 131.05(15)
N2 Sm2 C1 114.43(14)
N4 Sm2 C1 111.13(14)
N6 Sm2 C1 70.58(15)
N5 Sm2 C1 142.30(15)
N3 Sm2 C1 30.18(13)
N1 Sm2 C4 110.18(14)
N2 Sm2 C4 128.06(15)
N4 Sm2 C4 68.59(14)
N6 Sm2 C4 114.68(14)
N5 Sm2 C4 144.24(14)
N3 Sm2 C4 30.14(13)
C1 Sm2 C4 47.92(14)
N1 Sm2 C2 102.96(14)
N2 Sm2 C2 93.82(14)
N4 Sm2 C2 114.50(14)
N6 Sm2 C2 89.60(14)
N5 Sm2 C2 164.79(14)
N3 Sm2 C2 48.32(14)
C1 Sm2 C2 28.22(15)
C4 Sm2 C2 46.54(14)
N1 Sm2 C3 92.12(14)
N2 Sm2 C3 100.68(15)
N4 Sm2 C3 89.08(14)
N6 Sm2 C3 116.04(14)
N5 Sm2 C3 167.24(13)
N3 Sm2 C3 48.49(14)
C1 Sm2 C3 46.93(15)
C4 Sm2 C3 28.15(15)
C2 Sm2 C3 27.94(14)
N1 Sm2 Li1 31.95(17)
N2 Sm2 Li1 68.03(17)
N4 Sm2 Li1 63.01(18)
N6 Sm2 Li1 159.60(17)
N5 Sm2 Li1 95.33(17)
N3 Sm2 Li1 113.36(17)
C1 Sm2 Li1 121.91(18)
C4 Sm2 Li1 83.36(18)
C2 Sm2 Li1 97.23(18)
C3 Sm2 Li1 75.05(18)
N1 Sm2 Li2 68.47(18)
N2 Sm2 Li2 32.19(18)
N4 Sm2 Li2 157.53(18)
N6 Sm2 Li2 65.58(19)
N5 Sm2 Li2 93.27(18)
N3 Sm2 Li2 118.14(17)
C1 Sm2 Li2 87.96(19)
C4 Sm2 Li2 122.42(19)
C2 Sm2 Li2 76.69(19)
C3 Sm2 Li2 96.22(19)
Li1 Sm2 Li2 97.2(2)
N7 Sm3 N2 110.93(15)
N7 Sm3 N1 110.85(14)
N2 Sm3 N1 36.66(12)
N7 Sm3 N9 163.78(15)
N2 Sm3 N9 84.34(14)
N1 Sm3 N9 84.55(13)
N7 Sm3 N10 90.87(13)
N2 Sm3 N10 71.78(13)
N1 Sm3 N10 108.44(13)
N9 Sm3 N10 88.83(13)
N7 Sm3 N8 90.31(13)
N2 Sm3 N8 108.77(13)
N1 Sm3 N8 72.11(13)
N9 Sm3 N8 89.74(12)
N10 Sm3 N8 178.41(13)
N7 Sm3 C74 64.63(14)
N2 Sm3 C74 94.88(14)
N1 Sm3 C74 129.31(15)
N9 Sm3 C74 110.05(14)
N10 Sm3 C74 29.79(13)
N8 Sm3 C74 150.73(14)
N7 Sm3 C51 64.76(14)
N2 Sm3 C51 130.07(14)
N1 Sm3 C51 95.51(14)
N9 Sm3 C51 110.08(14)
N10 Sm3 C51 150.96(14)
N8 Sm3 C51 29.51(13)
C74 Sm3 C51 121.22(15)
N7 Sm3 C54 111.80(15)
N2 Sm3 C54 116.13(14)
N1 Sm3 C54 84.16(14)
N9 Sm3 C54 63.30(14)
N10 Sm3 C54 148.68(13)
N8 Sm3 C54 29.73(13)
C74 Sm3 C54 146.25(16)
C51 Sm3 C54 47.37(14)
N7 Sm3 C71 111.65(14)
N2 Sm3 C71 84.29(15)
N1 Sm3 C71 116.36(14)
N9 Sm3 C71 63.02(13)
N10 Sm3 C71 29.40(13)
N8 Sm3 C71 149.01(14)
C74 Sm3 C71 47.48(15)
C51 Sm3 C71 145.34(16)
C54 Sm3 C71 119.28(15)
N7 Sm3 C73 71.13(14)
N2 Sm3 C73 119.45(14)
N1 Sm3 C73 155.99(14)
N9 Sm3 C73 96.99(14)
N10 Sm3 C73 47.84(14)
N8 Sm3 C73 131.72(14)
C74 Sm3 C73 28.30(15)
C51 Sm3 C73 106.29(15)
C54 Sm3 C73 118.02(16)
C71 Sm3 C73 46.37(15)
N7 Sm3 C52 71.46(15)
N2 Sm3 C52 156.42(14)
N1 Sm3 C52 119.83(14)
N9 Sm3 C52 96.85(14)
N10 Sm3 C52 131.70(14)
N8 Sm3 C52 47.83(14)
C74 Sm3 C52 106.65(15)
C51 Sm3 C52 28.11(14)
C54 Sm3 C52 46.53(15)
C71 Sm3 C52 117.33(15)
C73 Sm3 C52 83.89(15)
N1 Li1 N8 98.8(4)
N1 Li1 C12 123.9(5)
N8 Li1 C12 137.0(4)
N1 Li1 C13 111.0(4)
N8 Li1 C13 137.9(4)
C12 Li1 C13 34.0(2)
N1 Li1 Sm3 46.5(2)
N8 Li1 Sm3 55.0(2)
C12 Li1 Sm3 158.9(4)
C13 Li1 Sm3 155.5(4)
N1 Li1 Sm2 40.9(2)
N8 Li1 Sm2 134.0(3)
C12 Li1 Sm2 85.1(3)
C13 Li1 Sm2 86.3(3)
Sm3 Li1 Sm2 79.25(17)
N1 Li1 Sm1 29.67(19)
N8 Li1 Sm1 96.7(3)
C12 Li1 Sm1 122.5(3)
C13 Li1 Sm1 95.3(3)
Sm3 Li1 Sm1 60.35(13)
Sm2 Li1 Sm1 59.81(13)
N2 Li2 N10 97.4(4)
N2 Li2 C32 114.1(5)
N10 Li2 C32 141.0(5)
N2 Li2 C33 121.0(5)
N10 Li2 C33 139.6(4)
C32 Li2 C33 33.2(2)
N2 Li2 Sm3 45.5(2)
N10 Li2 Sm3 54.5(2)
C32 Li2 Sm3 159.2(4)
C33 Li2 Sm3 151.8(4)
N2 Li2 Sm2 41.2(2)
N10 Li2 Sm2 133.1(4)
C32 Li2 Sm2 85.3(3)
C33 Li2 Sm2 80.6(3)
Sm3 Li2 Sm2 78.93(18)
N2 Li2 Sm1 30.1(2)
N10 Li2 Sm1 96.2(3)
C32 Li2 Sm1 100.0(3)
C33 Li2 Sm1 123.1(3)
Sm3 Li2 Sm1 60.26(14)
Sm2 Li2 Sm1 59.76(14)
O1 Li3 O2 116.5(6)
O1 Li3 N3 134.7(6)
O2 Li3 N3 107.7(5)
O1 Li3 C6 102.5(4)
O2 Li3 C6 104.5(4)
N3 Li3 C6 74.4(4)
O1 Li3 C40 93.1(4)
O2 Li3 C40 96.0(4)
N3 Li3 C40 72.4(3)
C6 Li3 C40 144.9(4)
N2 N1 Li1 162.6(4)
N2 N1 Sm1 70.6(2)
Li1 N1 Sm1 125.6(3)
N2 N1 Sm2 72.0(2)
Li1 N1 Sm2 107.2(3)
Sm1 N1 Sm2 101.42(15)
N2 N1 Sm3 70.9(2)
Li1 N1 Sm3 98.4(3)
Sm1 N1 Sm3 98.52(15)
Sm2 N1 Sm3 128.52(16)
N1 N2 Li2 164.5(4)
N1 N2 Sm1 70.4(2)
Li2 N2 Sm1 124.7(3)
N1 N2 Sm2 70.9(2)
Li2 N2 Sm2 106.6(3)
Sm1 N2 Sm2 100.87(15)
N1 N2 Sm3 72.5(2)
Li2 N2 Sm3 99.4(3)
Sm1 N2 Sm3 99.08(15)
Sm2 N2 Sm3 128.89(17)
C1 N3 C4 105.2(4)
C1 N3 Li3 124.9(4)
C4 N3 Li3 123.1(4)
C1 N3 Sm2 79.1(3)
C4 N3 Sm2 79.7(3)
Li3 N3 Sm2 130.6(3)
C14 N4 C11 106.6(4)
C14 N4 Sm2 111.6(3)
C11 N4 Sm2 104.8(3)
C24 N5 C21 107.4(4)
C24 N5 Sm2 123.0(3)
C21 N5 Sm2 121.3(3)
C24 N5 Sm1 77.1(3)
C21 N5 Sm1 77.5(3)
Sm2 N5 Sm1 85.92(12)
C31 N6 C34 106.8(4)
C31 N6 Sm2 109.4(3)
C34 N6 Sm2 101.9(3)
C44 N7 C41 108.0(4)
C44 N7 Sm3 123.5(3)
C41 N7 Sm3 123.4(3)
C51 N8 C54 105.5(4)
C51 N8 Li1 125.3(4)
C54 N8 Li1 122.3(4)
C51 N8 Sm3 78.2(2)
C54 N8 Sm3 78.4(2)
Li1 N8 Sm3 86.4(3)
C61 N9 C64 107.7(4)
C61 N9 Sm3 122.9(3)
C64 N9 Sm3 122.9(3)
C61 N9 Sm1 78.1(3)
C64 N9 Sm1 78.8(3)
Sm3 N9 Sm1 87.05(13)
C71 N10 C74 105.9(4)
C71 N10 Li2 123.8(4)
C74 N10 Li2 123.8(4)
C71 N10 Sm3 79.2(2)
C74 N10 Sm3 77.4(2)
Li2 N10 Sm3 87.2(3)
C84 O1 C81 106.7(6)
C84 O1 Li3 122.5(7)
C81 O1 Li3 125.7(5)
C85 O2 C88 106.6(6)
C85 O2 Li3 132.3(6)
C88 O2 Li3 116.9(5)
C2 C1 N3 110.0(4)
C2 C1 C35 127.5(5)
N3 C1 C35 122.0(5)
C2 C1 Sm2 83.2(3)
N3 C1 Sm2 70.7(2)
C35 C1 Sm2 106.4(3)
C1 C2 C3 107.7(5)
C1 C2 Sm2 68.6(3)
C3 C2 Sm2 76.4(3)
C4 C3 C2 106.5(5)
C4 C3 Sm2 68.9(3)
C2 C3 Sm2 75.6(3)
C3 C4 N3 110.6(4)
C3 C4 C5 127.4(5)
N3 C4 C5 121.6(4)
C3 C4 Sm2 83.0(3)
N3 C4 Sm2 70.1(3)
C5 C4 Sm2 107.9(3)
C11 C5 C6 108.3(4)
C11 C5 C4 107.1(4)
C6 C5 C4 110.7(4)
C11 C5 C10 113.4(4)
C6 C5 C10 108.9(4)
C4 C5 C10 108.5(4)
C5 C6 C7 111.6(4)
C5 C6 Li3 104.0(4)
C7 C6 Li3 144.3(4)
C8 C7 C6 110.3(5)
C9 C8 C7 110.3(5)
C8 C9 C10 112.6(5)
C9 C10 C5 114.2(5)
C12 C11 N4 110.2(4)
C12 C11 C5 132.6(5)
N4 C11 C5 117.0(4)
C11 C12 C13 106.3(5)
C11 C12 Li1 96.1(4)
C13 C12 Li1 73.7(3)
C14 C13 C12 106.4(4)
C14 C13 Li1 96.9(4)
C12 C13 Li1 72.3(3)
N4 C14 C13 110.4(4)
N4 C14 C15 119.1(4)
C13 C14 C15 130.0(4)
C21 C15 C14 114.3(4)
C21 C15 C16 104.6(4)
C14 C15 C16 109.3(4)
C21 C15 C20 110.7(4)
C14 C15 C20 110.0(4)
C16 C15 C20 107.6(4)
C17 C16 C15 114.2(4)
C16 C17 C18 110.2(5)
C19 C18 C17 110.5(5)
C18 C19 C20 112.9(5)
C19 C20 C15 112.3(4)
N5 C21 C22 108.6(4)
N5 C21 C15 120.4(4)
C22 C21 C15 129.3(4)
N5 C21 Sm1 72.9(3)
C22 C21 Sm1 76.6(3)
C15 C21 Sm1 127.9(3)
C21 C22 C23 107.3(4)
C21 C22 Sm1 74.1(3)
C23 C22 Sm1 75.0(3)
C24 C23 C22 106.9(5)
C24 C23 Sm1 74.0(3)
C22 C23 Sm1 75.5(3)
N5 C24 C23 109.7(4)
N5 C24 C25 121.0(4)
C23 C24 C25 128.3(5)
N5 C24 Sm1 73.4(3)
C23 C24 Sm1 77.0(3)
C25 C24 Sm1 125.1(3)
C24 C25 C31 116.1(4)
C24 C25 C26 109.9(4)
C31 C25 C26 111.0(4)
C24 C25 C30 104.9(4)
C31 C25 C30 107.7(4)
C26 C25 C30 106.7(4)
C25 C26 C27 114.4(5)
C28 C27 C26 112.4(5)
C27 C28 C29 111.0(5)
C30 C29 C28 110.9(5)
C29 C30 C25 112.4(5)
N6 C31 C32 109.7(5)
N6 C31 C25 119.2(5)
C32 C31 C25 130.5(5)
C31 C32 C33 107.1(5)
C31 C32 Li2 98.0(4)
C33 C32 Li2 81.8(4)
C34 C33 C32 106.8(5)
C34 C33 Li2 102.5(4)
C32 C33 Li2 65.0(4)
C33 C34 N6 109.5(5)
C33 C34 C35 132.5(5)
N6 C34 C35 118.0(4)
C34 C35 C1 107.2(4)
C34 C35 C40 108.8(4)
C1 C35 C40 110.8(4)
C34 C35 C36 111.6(4)
C1 C35 C36 109.5(4)
C40 C35 C36 108.9(4)
C37 C36 C35 113.8(5)
C38 C37 C36 112.7(5)
C37 C38 C39 110.9(5)
C38 C39 C40 109.8(5)
C39 C40 C35 112.8(4)
C39 C40 Li3 143.9(5)
C35 C40 Li3 102.9(4)
N7 C41 C42 108.8(4)
N7 C41 C75 119.1(4)
C42 C41 C75 132.0(5)
C41 C42 C43 106.7(5)
C44 C43 C42 107.8(4)
N7 C44 C43 108.6(4)
N7 C44 C45 120.3(4)
C43 C44 C45 131.0(4)
C46 C45 C44 110.8(4)
C46 C45 C51 112.4(4)
C44 C45 C51 109.8(4)
C46 C45 C50 107.3(4)
C44 C45 C50 108.0(4)
C51 C45 C50 108.3(4)
C47 C46 C45 114.4(5)
C46 C47 C48 111.6(5)
C49 C48 C47 110.6(5)
C48 C49 C50 111.5(5)
C49 C50 C45 113.1(4)
C52 C51 N8 110.5(4)
C52 C51 C45 124.6(5)
N8 C51 C45 124.8(4)
C52 C51 Sm3 82.2(3)
N8 C51 Sm3 72.3(2)
C45 C51 Sm3 110.6(3)
C51 C52 C53 106.5(5)
C51 C52 Sm3 69.7(3)
C53 C52 Sm3 76.0(3)
C54 C53 C52 107.7(5)
C54 C53 Sm3 70.1(3)
C52 C53 Sm3 76.0(3)
C53 C54 N8 109.9(5)
C53 C54 C55 124.3(5)
N8 C54 C55 125.8(5)
C53 C54 Sm3 82.0(3)
N8 C54 Sm3 71.8(2)
C55 C54 Sm3 112.0(3)
C54 C55 C60 115.0(4)
C54 C55 C61 109.9(4)
C60 C55 C61 108.1(4)
C54 C55 C56 108.9(4)
C60 C55 C56 107.1(4)
C61 C55 C56 107.4(4)
C57 C56 C55 111.9(4)
C56 C57 C58 110.6(5)
C59 C58 C57 111.1(5)
C58 C59 C60 110.4(4)
C59 C60 C55 114.5(5)
N9 C61 C62 109.7(4)
N9 C61 C55 119.3(4)
C62 C61 C55 130.9(4)
N9 C61 Sm1 72.4(3)
C62 C61 Sm1 79.8(3)
C55 C61 Sm1 113.4(3)
C61 C62 C63 107.0(4)
C61 C62 Sm1 71.3(3)
C63 C62 Sm1 75.8(3)
C64 C63 C62 106.4(4)
C64 C63 Sm1 71.8(3)
C62 C63 Sm1 75.1(3)
N9 C64 C63 109.1(4)
N9 C64 C65 119.5(4)
C63 C64 C65 131.3(4)
N9 C64 Sm1 71.6(3)
C63 C64 Sm1 79.3(3)
C65 C64 Sm1 114.6(3)
C71 C65 C64 109.7(4)
C71 C65 C70 113.9(4)
C64 C65 C70 108.3(4)
C71 C65 C66 109.5(4)
C64 C65 C66 108.0(4)
C70 C65 C66 107.3(4)
C67 C66 C65 112.2(5)
C68 C67 C66 111.4(5)
C67 C68 C69 111.5(5)
C70 C69 C68 109.8(5)
C69 C70 C65 114.2(5)
N10 C71 C72 110.3(4)
N10 C71 C65 124.8(5)
C72 C71 C65 124.9(5)
N10 C71 Sm3 71.4(2)
C72 C71 Sm3 82.0(3)
C65 C71 Sm3 112.4(3)
C71 C72 C73 106.4(5)
C71 C72 Sm3 70.0(3)
C73 C72 Sm3 74.6(3)
C74 C73 C72 107.9(5)
C74 C73 Sm3 69.7(3)
C72 C73 Sm3 77.5(3)
C73 C74 N10 109.4(4)
C73 C74 C75 125.8(5)
N10 C74 C75 124.8(5)
C73 C74 Sm3 82.0(3)
N10 C74 Sm3 72.8(2)
C75 C74 Sm3 110.5(3)
C74 C75 C76 112.7(4)
C74 C75 C41 110.2(4)
C76 C75 C41 109.9(4)
C74 C75 C80 107.2(4)
C76 C75 C80 107.4(4)
C41 C75 C80 109.3(4)
C75 C76 C77 115.1(5)
C78 C77 C76 112.1(5)
C77 C78 C79 110.3(5)
C78 C79 C80 111.7(5)
C79 C80 C75 111.6(5)
O1 C81 C82 104.6(6)
C83 C82 C81 109.3(10)
C82 C83 C84 114.2(12)
O1 C84 C83 103.6(8)
O2 C85 C86 100.3(9)
C87 C86 C85 112.8(14)
C86 C87 C88 103.0(10)
C87 C88 O2 110.7(9)
C92 C89 C91 74.8(11)
C92 C89 C90 42.2(8)
C91 C89 C90 33.8(7)
C91 C90 C92 73.7(11)
C91 C90 C89 38.7(8)
C92 C90 C89 36.2(7)
C90 C91 C89 107.4(13)
C89 C92 C90 101.6(12)

loop_
_geom_bond_atom_site_label_1
_geom_bond_atom_site_label_2
_geom_bond_distance
Sm1 N1 2.249(4)
Sm1 N2 2.253(4)
Sm1 N9 2.659(4)
Sm1 N5 2.685(4)
Sm1 C61 2.729(5)
Sm1 C24 2.731(5)
Sm1 C21 2.743(5)
Sm1 C64 2.749(5)
Sm1 C23 2.769(5)
Sm1 C22 2.775(5)
Sm1 C62 2.835(5)
Sm1 C63 2.844(5)
Sm2 N1 2.355(4)
Sm2 N2 2.370(4)
Sm2 N4 2.470(4)
Sm2 N6 2.490(4)
Sm2 N5 2.543(4)
Sm2 N3 2.624(4)
Sm2 C1 2.730(5)
Sm2 C4 2.746(5)
Sm2 C2 2.911(5)
Sm2 C3 2.921(5)
Sm2 Li1 3.438(8)
Sm2 Li2 3.446(9)
Sm3 N7 2.361(4)
Sm3 N2 2.376(4)
Sm3 N1 2.398(4)
Sm3 N9 2.452(4)
Sm3 N10 2.679(4)
Sm3 N8 2.686(4)
Sm3 C74 2.737(5)
Sm3 C51 2.761(5)
Sm3 C54 2.769(5)
Sm3 C71 2.776(5)
Sm3 C73 2.889(5)
Sm3 C52 2.916(5)
Li1 N1 1.904(9)
Li1 N8 2.047(10)
Li1 C12 2.429(10)
Li1 C13 2.448(10)
Li2 N2 1.915(9)
Li2 N10 2.042(10)
Li2 C32 2.349(11)
Li2 C33 2.565(11)
Li3 O1 1.890(11)
Li3 O2 1.936(10)
Li3 N3 1.951(11)
Li3 C6 2.675(11)
Li3 C40 2.753(11)
N1 N2 1.502(5)
N3 C1 1.398(6)
N3 C4 1.401(6)
N4 C14 1.367(6)
N4 C11 1.379(6)
N5 C24 1.383(6)
N5 C21 1.386(6)
N6 C31 1.373(7)
N6 C34 1.397(6)
N7 C44 1.375(6)
N7 C41 1.385(6)
N8 C51 1.389(6)
N8 C54 1.402(6)
N9 C61 1.373(6)
N9 C64 1.386(6)
N10 C71 1.388(6)
N10 C74 1.393(6)
O1 C84 1.377(9)
O1 C81 1.435(8)
O2 C85 1.413(9)
O2 C88 1.441(9)
C1 C2 1.387(7)
C1 C35 1.523(7)
C2 C3 1.408(7)
C3 C4 1.388(7)
C4 C5 1.531(7)
C5 C11 1.523(7)
C5 C6 1.527(7)
C5 C10 1.548(7)
C6 C7 1.532(7)
C7 C8 1.518(9)
C8 C9 1.500(9)
C9 C10 1.532(8)
C11 C12 1.374(7)
C12 C13 1.426(7)
C13 C14 1.376(7)
C14 C15 1.527(7)
C15 C21 1.523(7)
C15 C16 1.545(7)
C15 C20 1.559(7)
C16 C17 1.509(7)
C17 C18 1.539(8)
C18 C19 1.499(8)
C19 C20 1.546(7)
C21 C22 1.396(7)
C22 C23 1.416(7)
C23 C24 1.380(7)
C24 C25 1.513(7)
C25 C31 1.521(7)
C25 C26 1.548(7)
C25 C30 1.570(8)
C26 C27 1.540(8)
C27 C28 1.515(9)
C28 C29 1.523(9)
C29 C30 1.524(8)
C31 C32 1.380(7)
C32 C33 1.421(7)
C33 C34 1.372(7)
C34 C35 1.515(7)
C35 C40 1.547(8)
C35 C36 1.545(7)
C36 C37 1.523(8)
C37 C38 1.534(9)
C38 C39 1.509(8)
C39 C40 1.522(7)
C41 C42 1.388(7)
C41 C75 1.530(7)
C42 C43 1.409(7)
C43 C44 1.384(7)
C44 C45 1.537(7)
C45 C46 1.526(7)
C45 C51 1.537(7)
C45 C50 1.551(7)
C46 C47 1.533(7)
C47 C48 1.535(8)
C48 C49 1.505(8)
C49 C50 1.517(7)
C51 C52 1.387(7)
C52 C53 1.410(7)
C53 C54 1.376(7)
C54 C55 1.532(7)
C55 C60 1.532(7)
C55 C61 1.547(7)
C55 C56 1.551(7)
C56 C57 1.538(7)
C57 C58 1.515(9)
C58 C59 1.522(8)
C59 C60 1.522(7)
C61 C62 1.388(7)
C62 C63 1.428(7)
C63 C64 1.400(7)
C64 C65 1.536(6)
C65 C71 1.534(7)
C65 C70 1.540(7)
C65 C66 1.552(7)
C66 C67 1.517(7)
C67 C68 1.509(9)
C68 C69 1.538(8)
C69 C70 1.530(7)
C71 C72 1.387(7)
C72 C73 1.401(7)
C73 C74 1.383(7)
C74 C75 1.531(7)
C75 C76 1.533(7)
C75 C80 1.562(7)
C76 C77 1.530(7)
C77 C78 1.527(8)
C78 C79 1.524(9)
C79 C80 1.530(7)
C81 C82 1.471(11)
C82 C83 1.140(16)
C83 C84 1.479(15)
C85 C86 1.532(18)
C86 C87 1.285(18)
C87 C88 1.426(11)
C89 C92 1.66(2)
C89 C91 1.80(2)
C89 C90 2.75(3)
C90 C91 1.60(2)
C90 C92 1.89(2)
